data_4076491
loop_
_publ_author_name
'Yang, Ying'
'Zhao, Na'
'Zhu, Hongping'
'Roesky, Herbert W.'

_publ_section_title
;
 Syntheses and Reactions of Derivatives of
 (Pyrrolylaldiminato)germanium(II) and -Aluminum(III)
;
_journal_issue 5
_journal_name_full Organometallics
_journal_page_first 1958
_journal_paper_doi 10.1021/om201252k
_journal_volume 31
_journal_year 2012
_chemical_formula_sum 'C34 H60 Al Li N4 O'
_chemical_formula_weight 574.78
_chemical_name_common L'(NEt2)Al(NEt2)Li(THF)
_space_group_IT_number 14
_symmetry_cell_setting monoclinic
_symmetry_space_group_name_Hall '-P 2ybc'
_symmetry_space_group_name_H-M 'P 1 21/c 1'
_atom_sites_solution_hydrogens geom
_atom_sites_solution_primary direct
_atom_sites_solution_secondary difmap
_audit_creation_method SHELXL-97
_cell_angle_alpha 90.00
_cell_angle_beta 91.06(3)
_cell_angle_gamma 90.00
_cell_formula_units_Z 4
_cell_length_a 14.935(3)
_cell_length_b 13.868(3)
_cell_length_c 17.071(3)
_cell_measurement_reflns_used 19189
_cell_measurement_temperature 173(2)
_cell_measurement_theta_max 54.85
_cell_measurement_theta_min 6.00
_cell_volume 3535.1(12)
_computing_cell_refinement RAPID-AUTO
_computing_data_collection 'RAPID-AUTO (Rigaku Corporation, 1998)'
_computing_data_reduction
;
CrystalStructure (Rigaku/MSC and Rigaku Corporation, 2002)
;
_computing_molecular_graphics 'Bruker SHELXTL'
_computing_publication_material 'Bruker SHELXTL'
_computing_structure_refinement 'SHELXL-97 (Sheldrick, 1997)'
_computing_structure_solution 'SHELXS-97 (Sheldrick, 1990)'
_diffrn_ambient_temperature 173(2)
_diffrn_measured_fraction_theta_full 0.997
_diffrn_measured_fraction_theta_max 0.997
_diffrn_measurement_device_type 'Rigaku RAXIS-RAPID'
_diffrn_measurement_method '\w scans'
_diffrn_radiation_monochromator graphite
_diffrn_radiation_source 'Rotating Anode'
_diffrn_radiation_type MoK\a
_diffrn_radiation_wavelength 0.71073
_diffrn_reflns_av_R_equivalents 0.0361
_diffrn_reflns_av_sigmaI/netI 0.0306
_diffrn_reflns_limit_h_max 17
_diffrn_reflns_limit_h_min -17
_diffrn_reflns_limit_k_max 16
_diffrn_reflns_limit_k_min -16
_diffrn_reflns_limit_l_max 20
_diffrn_reflns_limit_l_min -19
_diffrn_reflns_number 26366
_diffrn_reflns_theta_full 25.00
_diffrn_reflns_theta_max 25.00
_diffrn_reflns_theta_min 3.10
_exptl_absorpt_coefficient_mu 0.087
_exptl_absorpt_correction_T_max 0.9660
_exptl_absorpt_correction_T_min 0.9660
_exptl_absorpt_correction_type multi-scan
_exptl_absorpt_process_details 'ABSCOR (Higashi, 1995)'
_exptl_crystal_colour colorless
_exptl_crystal_density_diffrn 1.080
_exptl_crystal_density_method 'not measured'
_exptl_crystal_description block
_exptl_crystal_F_000 1264
_exptl_crystal_size_max 0.40
_exptl_crystal_size_mid 0.40
_exptl_crystal_size_min 0.40
_refine_diff_density_max 1.293
_refine_diff_density_min -0.377
_refine_diff_density_rms 0.062
_refine_ls_extinction_method none
_refine_ls_goodness_of_fit_ref 1.065
_refine_ls_hydrogen_treatment mixed
_refine_ls_matrix_type full
_refine_ls_number_parameters 432
_refine_ls_number_reflns 6211
_refine_ls_number_restraints 3
_refine_ls_restrained_S_all 1.070
_refine_ls_R_factor_all 0.0776
_refine_ls_R_factor_gt 0.0682
_refine_ls_shift/su_max 0.000
_refine_ls_shift/su_mean 0.000
_refine_ls_structure_factor_coef Fsqd
_refine_ls_weighting_details 'calc w=1/[\s^2^(Fo^2^)+(0.1282P)^2^+2.2132P] where P=(Fo^2^+2Fc^2^)/3'
_refine_ls_weighting_scheme calc
_refine_ls_wR_factor_gt 0.2031
_refine_ls_wR_factor_ref 0.2130
_reflns_number_gt 5209
_reflns_number_total 6211
_reflns_threshold_expression >2sigma(I)
_cod_data_source_file om201252k_si_002.cif
_cod_data_source_block yy348
_cod_original_sg_symbol_H-M P2(1)/c
_cod_database_code 4076491

loop_
_symmetry_equiv_pos_as_xyz
'x, y, z'
'-x, y+1/2, -z+1/2'
'-x, -y, -z'
'x, -y-1/2, z-1/2'

loop_
_atom_site_label
_atom_site_type_symbol
_atom_site_fract_x
_atom_site_fract_y
_atom_site_fract_z
_atom_site_U_iso_or_equiv
_atom_site_adp_type
_atom_site_occupancy
_atom_site_symmetry_multiplicity
_atom_site_calc_flag
_atom_site_refinement_flags
_atom_site_disorder_assembly
_atom_site_disorder_group
Al1 Al 0.81844(4) 0.92207(4) 0.29366(4) 0.0279(2) Uani 1 1 d . A .
N1 N 0.74977(11) 1.02100(13) 0.34103(10) 0.0274(4) Uani 1 1 d . . .
N2 N 0.74596(12) 0.82822(13) 0.34235(11) 0.0323(4) Uani 1 1 d . A .
N3 N 0.78538(14) 0.92469(15) 0.18697(12) 0.0392(5) Uani 1 1 d . . .
N4 N 0.59303(13) 1.01634(15) 0.30400(13) 0.0394(5) Uani 1 1 d . . .
O1 O 0.64876(13) 1.10299(15) 0.12188(13) 0.0557(5) Uani 1 1 d . . .
Li1 Li 0.6856(3) 1.0254(3) 0.2142(3) 0.0428(10) Uani 1 1 d . A .
C1 C 0.66240(14) 0.98080(16) 0.36378(14) 0.0319(5) Uani 1 1 d . A .
H1 H 0.6438(17) 1.0055(19) 0.4155(16) 0.038(7) Uiso 1 1 d . . .
C2 C 0.66868(15) 0.87196(17) 0.36876(15) 0.0360(5) Uani 1 1 d . . .
C3 C 0.61577(19) 0.8047(2) 0.4040(2) 0.0560(8) Uani 1 1 d . A .
H3 H 0.5593 0.8158 0.4271 0.067 Uiso 1 1 calc R . .
C4 C 0.6614(2) 0.7156(2) 0.3995(2) 0.0591(8) Uani 1 1 d . . .
H4 H 0.6408 0.6555 0.4189 0.071 Uiso 1 1 calc R A .
C5 C 0.74112(17) 0.73139(17) 0.36193(16) 0.0416(6) Uani 1 1 d . A .
C6 C 0.81754(19) 0.66202(18) 0.34869(18) 0.0468(7) Uani 1 1 d . . .
C7 C 0.8983(2) 0.6904(2) 0.40094(19) 0.0543(7) Uani 1 1 d . A .
H7A H 0.9469 0.6439 0.3937 0.081 Uiso 1 1 calc R . .
H7B H 0.8806 0.6903 0.4559 0.081 Uiso 1 1 calc R . .
H7C H 0.9188 0.7550 0.3865 0.081 Uiso 1 1 calc R . .
C8 C 0.7891(3) 0.5599(2) 0.3729(3) 0.0775(12) Uani 1 1 d . A .
H8A H 0.7386 0.5387 0.3397 0.116 Uiso 1 1 calc R . .
H8B H 0.7712 0.5603 0.4278 0.116 Uiso 1 1 calc R . .
H8C H 0.8395 0.5154 0.3666 0.116 Uiso 1 1 calc R . .
C9 C 0.8470(2) 0.6622(3) 0.2640(2) 0.0645(9) Uani 1 1 d . A .
H9A H 0.8651 0.7275 0.2491 0.097 Uiso 1 1 calc R . .
H9B H 0.7971 0.6411 0.2300 0.097 Uiso 1 1 calc R . .
H9C H 0.8977 0.6181 0.2581 0.097 Uiso 1 1 calc R . .
C10 C 0.79200(14) 1.08762(15) 0.39425(13) 0.0280(5) Uani 1 1 d . . .
C11 C 0.81083(15) 1.06460(17) 0.47440(14) 0.0328(5) Uani 1 1 d . . .
C12 C 0.85395(17) 1.13222(19) 0.52238(14) 0.0406(6) Uani 1 1 d . . .
H12 H 0.8644 1.1172 0.5761 0.049 Uiso 1 1 calc R . .
C13 C 0.88186(18) 1.22017(19) 0.49436(16) 0.0441(6) Uani 1 1 d . . .
H13 H 0.9116 1.2649 0.5280 0.053 Uiso 1 1 calc R . .
C14 C 0.86579(17) 1.24204(18) 0.41664(15) 0.0402(6) Uani 1 1 d . . .
H14 H 0.8859 1.3021 0.3969 0.048 Uiso 1 1 calc R . .
C15 C 0.82080(15) 1.17859(16) 0.36602(13) 0.0316(5) Uani 1 1 d . . .
C16 C 0.80918(17) 1.21007(17) 0.28107(14) 0.0374(6) Uani 1 1 d . . .
H16 H 0.7723 1.1601 0.2532 0.045 Uiso 1 1 calc R . .
C17 C 0.7595(2) 1.3067(2) 0.27412(19) 0.0612(8) Uani 1 1 d . . .
H17A H 0.7025 1.3024 0.3013 0.092 Uiso 1 1 calc R . .
H17B H 0.7482 1.3216 0.2187 0.092 Uiso 1 1 calc R . .
H17C H 0.7963 1.3578 0.2979 0.092 Uiso 1 1 calc R . .
C18 C 0.8996(2) 1.2161(2) 0.24073(17) 0.0569(8) Uani 1 1 d . . .
H18A H 0.8901 1.2332 0.1855 0.085 Uiso 1 1 calc R . .
H18B H 0.9299 1.1536 0.2444 0.085 Uiso 1 1 calc R . .
H18C H 0.9367 1.2655 0.2665 0.085 Uiso 1 1 calc R . .
C19 C 0.79111(17) 0.96709(18) 0.51105(14) 0.0388(6) Uani 1 1 d . . .
H19 H 0.7676 0.9236 0.4687 0.047 Uiso 1 1 calc R . .
C20 C 0.7190(2) 0.9746(2) 0.57410(18) 0.0592(8) Uani 1 1 d . . .
H20A H 0.7039 0.9099 0.5927 0.089 Uiso 1 1 calc R . .
H20B H 0.6653 1.0053 0.5516 0.089 Uiso 1 1 calc R . .
H20C H 0.7420 1.0134 0.6181 0.089 Uiso 1 1 calc R . .
C21 C 0.8758(2) 0.9202(2) 0.54665(17) 0.0497(7) Uani 1 1 d . . .
H21A H 0.8968 0.9581 0.5918 0.075 Uiso 1 1 calc R . .
H21B H 0.9226 0.9181 0.5072 0.075 Uiso 1 1 calc R . .
H21C H 0.8619 0.8544 0.5636 0.075 Uiso 1 1 calc R . .
C22 C 0.94609(15) 0.93696(18) 0.31965(15) 0.0364(5) Uani 1 1 d . . .
H22A H 0.9788 0.8800 0.3019 0.055 Uiso 1 1 calc R A .
H22B H 0.9540 0.9438 0.3765 0.055 Uiso 1 1 calc R . .
H22C H 0.9693 0.9945 0.2936 0.055 Uiso 1 1 calc R . .
C23 C 0.7438(3) 0.8425(3) 0.1450(2) 0.0826(13) Uani 0.543(11) 1 d P A 2
H23A H 0.7302 0.7924 0.1844 0.099 Uiso 0.543(11) 1 calc PR A 2
H23B H 0.7895 0.8150 0.1101 0.099 Uiso 0.543(11) 1 calc PR A 2
C24 C 0.6610(6) 0.8588(6) 0.0970(5) 0.100(4) Uani 0.543(11) 1 d P A 2
H24A H 0.6419 0.7979 0.0729 0.150 Uiso 0.543(11) 1 calc PR A 2
H24B H 0.6731 0.9062 0.0560 0.150 Uiso 0.543(11) 1 calc PR A 2
H24C H 0.6136 0.8831 0.1306 0.150 Uiso 0.543(11) 1 calc PR A 2
C25 C 0.8482(2) 0.9763(3) 0.13628(17) 0.0629(9) Uani 1 1 d . A .
H25A H 0.8666 1.0366 0.1632 0.075 Uiso 1 1 calc R . .
H25B H 0.8156 0.9949 0.0876 0.075 Uiso 1 1 calc R . .
C26 C 0.9325(3) 0.9221(3) 0.1136(2) 0.0827(13) Uani 1 1 d . . .
H26A H 0.9686 0.9082 0.1608 0.124 Uiso 1 1 calc R A .
H26B H 0.9673 0.9617 0.0777 0.124 Uiso 1 1 calc R . .
H26C H 0.9157 0.8615 0.0877 0.124 Uiso 1 1 calc R . .
C27 C 0.57442(18) 1.1198(2) 0.3205(2) 0.0595(9) Uani 1 1 d . A .
H27A H 0.6325 1.1529 0.3290 0.071 Uiso 1 1 calc R . .
H27B H 0.5461 1.1483 0.2730 0.071 Uiso 1 1 calc R . .
C28 C 0.5187(3) 1.1413(4) 0.3858(4) 0.1076(17) Uani 1 1 d . . .
H28A H 0.5452 1.1133 0.4336 0.161 Uiso 1 1 calc R A .
H28B H 0.4590 1.1139 0.3766 0.161 Uiso 1 1 calc R . .
H28C H 0.5140 1.2113 0.3920 0.161 Uiso 1 1 calc R . .
C29 C 0.50910(17) 0.9591(2) 0.3026(2) 0.0572(8) Uani 1 1 d . A .
H29A H 0.4796 0.9657 0.3537 0.069 Uiso 1 1 calc R . .
H29B H 0.5241 0.8902 0.2953 0.069 Uiso 1 1 calc R . .
C30 C 0.4430(3) 0.9903(4) 0.2371(4) 0.125(2) Uani 1 1 d . . .
H30A H 0.4283 1.0586 0.2435 0.188 Uiso 1 1 calc R A .
H30B H 0.3882 0.9516 0.2401 0.188 Uiso 1 1 calc R . .
H30C H 0.4705 0.9804 0.1860 0.188 Uiso 1 1 calc R . .
C32 C 0.5632(5) 1.1024(8) 0.0872(6) 0.072(3) Uani 0.519(12) 1 d P A 2
H32A H 0.5214 1.1423 0.1177 0.087 Uiso 0.519(12) 1 calc PR A 2
H32B H 0.5394 1.0359 0.0838 0.087 Uiso 0.519(12) 1 calc PR A 2
C33 C 0.5753(6) 1.1438(8) 0.0072(6) 0.076(3) Uani 0.519(12) 1 d P A 2
H33A H 0.6020 1.0960 -0.0285 0.091 Uiso 0.519(12) 1 calc PR A 2
H33B H 0.5176 1.1666 -0.0156 0.091 Uiso 0.519(12) 1 calc PR A 2
C34 C 0.6358(6) 1.2233(5) 0.0224(5) 0.056(2) Uani 0.519(12) 1 d P A 2
H34A H 0.6852 1.2252 -0.0155 0.067 Uiso 0.519(12) 1 calc PR A 2
H34B H 0.6042 1.2861 0.0222 0.067 Uiso 0.519(12) 1 calc PR A 2
C35 C 0.6671(13) 1.1969(8) 0.0998(6) 0.100(5) Uani 0.519(12) 1 d P A 2
H35A H 0.7327 1.2068 0.1029 0.121 Uiso 0.519(12) 1 calc PR A 2
H35B H 0.6396 1.2411 0.1381 0.121 Uiso 0.519(12) 1 calc PR A 2
C3A C 0.6084(11) 1.0573(7) 0.0485(7) 0.099(5) Uani 0.481(12) 1 d PD A 1
H3A1 H 0.6399 0.9959 0.0380 0.119 Uiso 0.481(12) 1 calc PR A 1
H3A2 H 0.5447 1.0420 0.0577 0.119 Uiso 0.481(12) 1 calc PR A 1
C2B C 0.6649(4) 0.8156(4) 0.1557(4) 0.047(2) Uani 0.457(11) 1 d P A 1
H2BA H 0.6626 0.7767 0.2036 0.071 Uiso 0.457(11) 1 calc PR A 1
H2BB H 0.6442 0.7769 0.1109 0.071 Uiso 0.457(11) 1 calc PR A 1
H2BC H 0.6263 0.8723 0.1611 0.071 Uiso 0.457(11) 1 calc PR A 1
C3B C 0.6136(13) 1.1119(8) -0.0120(6) 0.130(7) Uani 0.481(12) 1 d PD A 1
H3B1 H 0.6333 1.0748 -0.0582 0.156 Uiso 0.481(12) 1 calc PR A 1
H3B2 H 0.5550 1.1422 -0.0244 0.156 Uiso 0.481(12) 1 calc PR A 1
C2C C 0.7438(3) 0.8425(3) 0.1450(2) 0.0826(13) Uani 0.457(11) 1 d P A 1
H2CA H 0.7485 0.8566 0.0884 0.099 Uiso 0.457(11) 1 calc PR A 1
H2CB H 0.7825 0.7858 0.1557 0.099 Uiso 0.457(11) 1 calc PR A 1
C3C C 0.6680(9) 1.1713(16) 0.0065(7) 0.128(8) Uani 0.481(12) 1 d PD A 1
H3C1 H 0.6391 1.2354 0.0018 0.154 Uiso 0.481(12) 1 calc PR A 1
H3C2 H 0.7164 1.1692 -0.0323 0.154 Uiso 0.481(12) 1 calc PR A 1
C3D C 0.7057(6) 1.1654(9) 0.0772(6) 0.062(3) Uani 0.481(12) 1 d PD A 1
H3D1 H 0.7097 1.2300 0.1017 0.075 Uiso 0.481(12) 1 calc PR A 1
H3D2 H 0.7668 1.1381 0.0741 0.075 Uiso 0.481(12) 1 calc PR A 1

loop_
_atom_site_aniso_label
_atom_site_aniso_U_11
_atom_site_aniso_U_22
_atom_site_aniso_U_33
_atom_site_aniso_U_23
_atom_site_aniso_U_13
_atom_site_aniso_U_12
Al1 0.0267(4) 0.0263(4) 0.0307(4) -0.0048(2) -0.0022(3) -0.0018(2)
N1 0.0236(9) 0.0264(9) 0.0321(10) -0.0039(7) -0.0009(7) -0.0035(7)
N2 0.0333(10) 0.0261(9) 0.0374(11) -0.0032(8) -0.0051(8) -0.0046(7)
N3 0.0428(12) 0.0400(12) 0.0344(11) -0.0102(9) -0.0072(9) 0.0024(9)
N4 0.0258(10) 0.0359(11) 0.0563(13) -0.0004(9) -0.0073(9) -0.0005(8)
O1 0.0504(11) 0.0580(12) 0.0582(13) 0.0196(10) -0.0085(9) -0.0017(9)
Li1 0.039(2) 0.043(2) 0.046(2) 0.0015(19) -0.0049(18) 0.0004(17)
C1 0.0245(11) 0.0310(12) 0.0402(13) -0.0025(10) -0.0001(9) -0.0035(9)
C2 0.0293(11) 0.0330(12) 0.0455(14) -0.0014(10) -0.0028(10) -0.0059(9)
C3 0.0383(14) 0.0435(15) 0.087(2) 0.0105(15) 0.0107(14) -0.0090(12)
C4 0.0495(16) 0.0372(15) 0.091(2) 0.0161(15) 0.0041(15) -0.0110(12)
C5 0.0428(14) 0.0286(12) 0.0532(16) 0.0016(11) -0.0082(11) -0.0064(10)
C6 0.0495(15) 0.0289(12) 0.0615(17) -0.0021(12) -0.0131(13) -0.0004(11)
C7 0.0561(17) 0.0424(15) 0.0636(19) 0.0018(13) -0.0198(14) 0.0049(13)
C8 0.072(2) 0.0293(15) 0.130(4) 0.0016(18) -0.012(2) 0.0000(14)
C9 0.0640(19) 0.064(2) 0.065(2) -0.0209(16) -0.0134(16) 0.0218(16)
C10 0.0238(10) 0.0281(11) 0.0320(12) -0.0056(9) 0.0019(8) -0.0007(8)
C11 0.0310(11) 0.0350(12) 0.0324(12) -0.0027(9) 0.0015(9) -0.0013(9)
C12 0.0426(13) 0.0468(15) 0.0322(12) -0.0069(11) -0.0055(10) -0.0027(11)
C13 0.0467(14) 0.0419(14) 0.0435(14) -0.0123(11) -0.0064(11) -0.0108(11)
C14 0.0424(13) 0.0323(12) 0.0460(14) -0.0055(11) 0.0002(11) -0.0109(10)
C15 0.0304(11) 0.0296(11) 0.0349(12) -0.0034(9) 0.0027(9) -0.0037(9)
C16 0.0451(13) 0.0294(12) 0.0376(13) 0.0010(10) 0.0000(10) -0.0068(10)
C17 0.086(2) 0.0385(15) 0.0582(18) 0.0024(13) -0.0144(16) 0.0064(15)
C18 0.0592(18) 0.0667(19) 0.0453(16) 0.0036(14) 0.0117(13) -0.0202(15)
C19 0.0446(13) 0.0403(14) 0.0314(12) 0.0025(10) -0.0022(10) -0.0046(11)
C20 0.0585(18) 0.070(2) 0.0497(17) 0.0130(15) 0.0134(14) -0.0082(15)
C21 0.0589(17) 0.0476(16) 0.0424(15) 0.0074(12) -0.0087(12) 0.0011(12)
C22 0.0297(11) 0.0395(13) 0.0399(13) -0.0058(10) -0.0001(10) -0.0005(9)
C23 0.089(3) 0.066(2) 0.091(3) -0.047(2) -0.054(2) 0.026(2)
C24 0.129(7) 0.072(5) 0.095(6) 0.004(4) -0.070(5) -0.037(5)
C25 0.0649(19) 0.090(2) 0.0338(14) 0.0082(15) 0.0081(13) 0.0177(17)
C26 0.068(2) 0.132(4) 0.0479(19) -0.017(2) 0.0128(16) 0.022(2)
C27 0.0332(13) 0.0383(15) 0.107(3) -0.0033(15) -0.0080(15) 0.0052(11)
C28 0.082(3) 0.093(3) 0.149(5) -0.034(3) 0.027(3) 0.010(2)
C29 0.0293(13) 0.0525(17) 0.089(2) -0.0001(16) -0.0135(13) -0.0081(12)
C30 0.077(3) 0.105(4) 0.191(6) 0.001(4) -0.062(3) -0.012(3)
C32 0.045(4) 0.089(6) 0.083(6) 0.029(5) -0.013(3) -0.009(3)
C33 0.057(5) 0.101(7) 0.068(5) 0.000(5) -0.022(4) -0.002(4)
C34 0.063(5) 0.048(4) 0.057(4) 0.013(3) 0.006(3) 0.016(3)
C35 0.189(16) 0.061(6) 0.049(5) 0.016(4) -0.035(7) -0.051(8)
C3A 0.155(12) 0.063(5) 0.076(7) 0.008(5) -0.055(7) -0.013(6)
C2B 0.049(4) 0.042(3) 0.050(4) -0.010(3) -0.018(3) -0.008(3)
C3B 0.22(2) 0.103(9) 0.059(7) -0.029(6) -0.049(9) 0.073(11)
C2C 0.089(3) 0.066(2) 0.091(3) -0.047(2) -0.054(2) 0.026(2)
C3C 0.092(9) 0.22(2) 0.067(7) 0.067(11) -0.027(6) -0.074(11)
C3D 0.058(5) 0.071(7) 0.058(6) 0.030(5) -0.015(4) -0.020(4)

loop_
_atom_type_symbol
_atom_type_description
_atom_type_scat_dispersion_real
_atom_type_scat_dispersion_imag
_atom_type_scat_source
C C 0.0033 0.0016 'International Tables Vol C Tables 4.2.6.8 and 6.1.1.4'
H H 0.0000 0.0000 'International Tables Vol C Tables 4.2.6.8 and 6.1.1.4'
Al Al 0.0645 0.0514 'International Tables Vol C Tables 4.2.6.8 and 6.1.1.4'
N N 0.0061 0.0033 'International Tables Vol C Tables 4.2.6.8 and 6.1.1.4'
O O 0.0106 0.0060 'International Tables Vol C Tables 4.2.6.8 and 6.1.1.4'
Li Li -0.0003 0.0001 'International Tables Vol C Tables 4.2.6.8 and 6.1.1.4'

loop_
_geom_angle_atom_site_label_1
_geom_angle_atom_site_label_2
_geom_angle_atom_site_label_3
_geom_angle
N3 Al1 N2 107.25(9)
N3 Al1 N1 105.31(9)
N2 Al1 N1 89.54(9)
N3 Al1 C22 117.03(11)
N2 Al1 C22 122.29(10)
N1 Al1 C22 110.95(9)
N3 Al1 Li1 49.07(11)
N2 Al1 Li1 99.19(11)
N1 Al1 Li1 56.63(11)
C22 Al1 Li1 137.59(12)
C10 N1 C1 117.18(17)
C10 N1 Al1 119.99(13)
C1 N1 Al1 108.98(13)
C10 N1 Li1 137.17(18)
C1 N1 Li1 84.54(16)
Al1 N1 Li1 80.88(13)
C5 N2 C2 107.3(2)
C5 N2 Al1 143.52(18)
C2 N2 Al1 109.14(15)
C25 N3 C23 110.9(3)
C25 N3 Al1 114.84(18)
C23 N3 Al1 123.8(2)
C25 N3 Li1 105.6(2)
C23 N3 Li1 109.1(2)
Al1 N3 Li1 88.45(15)
C29 N4 C27 111.0(2)
C29 N4 C1 113.7(2)
C27 N4 C1 108.2(2)
C29 N4 Li1 126.2(2)
C27 N4 Li1 102.1(2)
C1 N4 Li1 93.44(17)
C35 O1 C32 94.2(9)
C35 O1 C3D 33.9(6)
C32 O1 C3D 108.8(5)
C35 O1 C3A 104.2(5)
C32 O1 C3A 45.8(6)
C3D O1 C3A 92.5(8)
C35 O1 Li1 132.5(5)
C32 O1 Li1 124.9(3)
C3D O1 Li1 126.2(4)
C3A O1 Li1 122.0(4)
O1 Li1 N4 116.1(2)
O1 Li1 N3 111.9(2)
N4 Li1 N3 127.2(2)
O1 Li1 N1 148.3(2)
N4 Li1 N1 65.59(14)
N3 Li1 N1 84.70(16)
O1 Li1 C1 148.6(2)
N4 Li1 C1 34.91(10)
N3 Li1 C1 99.41(18)
N1 Li1 C1 33.63(9)
O1 Li1 Al1 148.7(2)
N4 Li1 Al1 95.00(16)
N3 Li1 Al1 42.48(10)
N1 Li1 Al1 42.49(8)
C1 Li1 Al1 61.03(11)
N1 C1 C2 109.68(18)
N1 C1 N4 107.16(18)
C2 C1 N4 113.63(18)
N1 C1 Li1 61.83(14)
C2 C1 Li1 106.10(18)
N4 C1 Li1 51.65(14)
N1 C1 H1 111.6(15)
C2 C1 H1 108.2(16)
N4 C1 H1 106.6(15)
Li1 C1 H1 145.0(15)
C3 C2 N2 109.6(2)
C3 C2 C1 131.9(2)
N2 C2 C1 117.95(19)
C2 C3 C4 106.8(2)
C2 C3 H3 126.6
C4 C3 H3 126.6
C5 C4 C3 107.9(2)
C5 C4 H4 126.0
C3 C4 H4 126.0
C4 C5 N2 108.3(2)
C4 C5 C6 128.9(2)
N2 C5 C6 122.5(2)
C5 C6 C9 111.9(2)
C5 C6 C7 109.7(2)
C9 C6 C7 108.3(3)
C5 C6 C8 109.4(3)
C9 C6 C8 110.1(3)
C7 C6 C8 107.3(3)
C6 C7 H7A 109.5
C6 C7 H7B 109.5
H7A C7 H7B 109.5
C6 C7 H7C 109.5
H7A C7 H7C 109.5
H7B C7 H7C 109.5
C6 C8 H8A 109.5
C6 C8 H8B 109.5
H8A C8 H8B 109.5
C6 C8 H8C 109.5
H8A C8 H8C 109.5
H8B C8 H8C 109.5
C6 C9 H9A 109.5
C6 C9 H9B 109.5
H9A C9 H9B 109.5
C6 C9 H9C 109.5
H9A C9 H9C 109.5
H9B C9 H9C 109.5
C15 C10 C11 117.9(2)
C15 C10 N1 119.3(2)
C11 C10 N1 122.7(2)
C12 C11 C10 119.5(2)
C12 C11 C19 116.5(2)
C10 C11 C19 123.8(2)
C13 C12 C11 122.1(2)
C13 C12 H12 119.0
C11 C12 H12 119.0
C12 C13 C14 118.7(2)
C12 C13 H13 120.6
C14 C13 H13 120.6
C13 C14 C15 122.0(2)
C13 C14 H14 119.0
C15 C14 H14 119.0
C14 C15 C10 119.7(2)
C14 C15 C16 117.0(2)
C10 C15 C16 123.3(2)
C15 C16 C18 111.0(2)
C15 C16 C17 111.8(2)
C18 C16 C17 110.3(2)
C15 C16 H16 107.9
C18 C16 H16 107.9
C17 C16 H16 107.9
C16 C17 H17A 109.5
C16 C17 H17B 109.5
H17A C17 H17B 109.5
C16 C17 H17C 109.5
H17A C17 H17C 109.5
H17B C17 H17C 109.5
C16 C18 H18A 109.5
C16 C18 H18B 109.5
H18A C18 H18B 109.5
C16 C18 H18C 109.5
H18A C18 H18C 109.5
H18B C18 H18C 109.5
C11 C19 C21 112.0(2)
C11 C19 C20 111.8(2)
C21 C19 C20 109.4(2)
C11 C19 H19 107.8
C21 C19 H19 107.8
C20 C19 H19 107.8
C19 C20 H20A 109.5
C19 C20 H20B 109.5
H20A C20 H20B 109.5
C19 C20 H20C 109.5
H20A C20 H20C 109.5
H20B C20 H20C 109.5
C19 C21 H21A 109.5
C19 C21 H21B 109.5
H21A C21 H21B 109.5
C19 C21 H21C 109.5
H21A C21 H21C 109.5
H21B C21 H21C 109.5
Al1 C22 H22A 109.5
Al1 C22 H22B 109.5
H22A C22 H22B 109.5
Al1 C22 H22C 109.5
H22A C22 H22C 109.5
H22B C22 H22C 109.5
N3 C23 C24 119.1(4)
N3 C23 H23A 107.5
C24 C23 H23A 107.5
N3 C23 H23B 107.5
C24 C23 H23B 107.5
H23A C23 H23B 107.0
C23 C24 H24A 109.5
C23 C24 H24B 109.5
H24A C24 H24B 109.5
C23 C24 H24C 109.5
H24A C24 H24C 109.5
H24B C24 H24C 109.5
N3 C25 C26 116.6(3)
N3 C25 H25A 108.1
C26 C25 H25A 108.1
N3 C25 H25B 108.1
C26 C25 H25B 108.1
H25A C25 H25B 107.3
C25 C26 H26A 109.5
C25 C26 H26B 109.5
H26A C26 H26B 109.5
C25 C26 H26C 109.5
H26A C26 H26C 109.5
H26B C26 H26C 109.5
C28 C27 N4 117.4(3)
C28 C27 H27A 108.0
N4 C27 H27A 108.0
C28 C27 H27B 108.0
N4 C27 H27B 108.0
H27A C27 H27B 107.2
C27 C28 H28A 109.5
C27 C28 H28B 109.5
H28A C28 H28B 109.5
C27 C28 H28C 109.5
H28A C28 H28C 109.5
H28B C28 H28C 109.5
N4 C29 C30 113.1(3)
N4 C29 H29A 109.0
C30 C29 H29A 109.0
N4 C29 H29B 109.0
C30 C29 H29B 109.0
H29A C29 H29B 107.8
C29 C30 H30A 109.5
C29 C30 H30B 109.5
H30A C30 H30B 109.5
C29 C30 H30C 109.5
H30A C30 H30C 109.5
H30B C30 H30C 109.5
O1 C32 C33 105.1(5)
O1 C32 C35 42.6(5)
C33 C32 C35 75.2(5)
O1 C32 H32A 110.7
C33 C32 H32A 110.7
C35 C32 H32A 94.1
O1 C32 H32B 110.7
C33 C32 H32B 110.7
C35 C32 H32B 151.2
H32A C32 H32B 108.8
C34 C33 C32 102.4(7)
C34 C33 H33A 111.3
C32 C33 H33A 111.3
C34 C33 H33B 111.3
C32 C33 H33B 111.3
H33A C33 H33B 109.2
C35 C34 C33 99.2(7)
C35 C34 H34A 111.9
C33 C34 H34A 111.9
C35 C34 H34B 111.9
C33 C34 H34B 111.9
H34A C34 H34B 109.6
O1 C35 C34 115.3(8)
O1 C35 C32 43.2(5)
C34 C35 C32 80.4(7)
O1 C35 H35A 108.5
C34 C35 H35A 108.5
C32 C35 H35A 147.7
O1 C35 H35B 108.5
C34 C35 H35B 108.5
C32 C35 H35B 98.3
H35A C35 H35B 107.5
C3B C3A O1 112.9(8)
C3B C3A H3A1 109.0
O1 C3A H3A1 109.0
C3B C3A H3A2 109.0
O1 C3A H3A2 109.0
H3A1 C3A H3A2 107.8
H2BA C2B H2BB 109.5
H2BA C2B H2BC 109.5
H2BB C2B H2BC 109.5
C3C C3B C3A 104.2(11)
C3C C3B H3B1 110.9
C3A C3B H3B1 110.9
C3C C3B H3B2 110.9
C3A C3B H3B2 110.9
H3B1 C3B H3B2 108.9
C3B C3C C3D 118.2(11)
C3B C3C H3C1 107.7
C3D C3C H3C1 107.7
C3B C3C H3C2 107.7
C3D C3C H3C2 107.7
H3C1 C3C H3C2 107.1
C3C C3D O1 105.9(8)
C3C C3D H3D1 110.6
O1 C3D H3D1 110.6
C3C C3D H3D2 110.6
O1 C3D H3D2 110.6
H3D1 C3D H3D2 108.7

loop_
_geom_bond_atom_site_label_1
_geom_bond_atom_site_label_2
_geom_bond_distance
Al1 N3 1.879(2)
Al1 N2 1.895(2)
Al1 N1 1.9023(19)
Al1 C22 1.960(2)
Al1 Li1 2.781(4)
N1 C10 1.434(3)
N1 C1 1.477(3)
N1 Li1 2.352(5)
N2 C5 1.386(3)
N2 C2 1.387(3)
N3 C25 1.474(4)
N3 C23 1.477(4)
N3 Li1 2.101(5)
N4 C29 1.484(3)
N4 C27 1.489(3)
N4 C1 1.523(3)
N4 Li1 2.086(5)
O1 C35 1.384(10)
O1 C32 1.398(7)
O1 C3D 1.442(10)
O1 C3A 1.518(9)
O1 Li1 1.978(5)
Li1 C1 2.656(5)
C1 C2 1.515(3)
C1 H1 0.99(3)
C2 C3 1.369(4)
C3 C4 1.414(4)
C3 H3 0.9500
C4 C5 1.380(4)
C4 H4 0.9500
C5 C6 1.513(4)
C6 C9 1.519(5)
C6 C7 1.538(4)
C6 C8 1.538(4)
C7 H7A 0.9800
C7 H7B 0.9800
C7 H7C 0.9800
C8 H8A 0.9800
C8 H8B 0.9800
C8 H8C 0.9800
C9 H9A 0.9800
C9 H9B 0.9800
C9 H9C 0.9800
C10 C15 1.420(3)
C10 C11 1.428(3)
C11 C12 1.395(3)
C11 C19 1.521(3)
C12 C13 1.378(4)
C12 H12 0.9500
C13 C14 1.378(4)
C13 H13 0.9500
C14 C15 1.397(3)
C14 H14 0.9500
C15 C16 1.521(3)
C16 C18 1.529(4)
C16 C17 1.535(4)
C16 H16 1.0000
C17 H17A 0.9800
C17 H17B 0.9800
C17 H17C 0.9800
C18 H18A 0.9800
C18 H18B 0.9800
C18 H18C 0.9800
C19 C21 1.538(4)
C19 C20 1.540(4)
C19 H19 1.0000
C20 H20A 0.9800
C20 H20B 0.9800
C20 H20C 0.9800
C21 H21A 0.9800
C21 H21B 0.9800
C21 H21C 0.9800
C22 H22A 0.9800
C22 H22B 0.9800
C22 H22C 0.9800
C23 C24 1.488(8)
C23 H23A 0.9900
C23 H23B 0.9900
C24 H24A 0.9800
C24 H24B 0.9800
C24 H24C 0.9800
C25 C26 1.522(5)
C25 H25A 0.9900
C25 H25B 0.9900
C26 H26A 0.9800
C26 H26B 0.9800
C26 H26C 0.9800
C27 C28 1.435(6)
C27 H27A 0.9900
C27 H27B 0.9900
C28 H28A 0.9800
C28 H28B 0.9800
C28 H28C 0.9800
C29 C30 1.539(6)
C29 H29A 0.9900
C29 H29B 0.9900
C30 H30A 0.9800
C30 H30B 0.9800
C30 H30C 0.9800
C32 C33 1.495(12)
C32 C35 2.039(17)
C32 H32A 0.9900
C32 H32B 0.9900
C33 C34 1.447(12)
C33 H33A 0.9900
C33 H33B 0.9900
C34 C35 1.441(13)
C34 H34A 0.9900
C34 H34B 0.9900
C35 H35A 0.9900
C35 H35B 0.9900
C3A C3B 1.284(12)
C3A H3A1 0.9900
C3A H3A2 0.9900
C2B H2BA 0.9800
C2B H2BB 0.9800
C2B H2BC 0.9800
C3B C3C 1.196(14)
C3B H3B1 0.9900
C3B H3B2 0.9900
C3C C3D 1.325(12)
C3C H3C1 0.9900
C3C H3C2 0.9900
C3D H3D1 0.9900
C3D H3D2 0.9900

loop_
_geom_torsion_atom_site_label_1
_geom_torsion_atom_site_label_2
_geom_torsion_atom_site_label_3
_geom_torsion_atom_site_label_4
_geom_torsion
N3 Al1 N1 C10 -133.46(17)
N2 Al1 N1 C10 118.76(17)
C22 Al1 N1 C10 -5.92(19)
Li1 Al1 N1 C10 -139.9(2)
N3 Al1 N1 C1 87.40(16)
N2 Al1 N1 C1 -20.37(15)
C22 Al1 N1 C1 -145.05(15)
Li1 Al1 N1 C1 80.96(17)
N3 Al1 N1 Li1 6.45(14)
N2 Al1 N1 Li1 -101.33(13)
C22 Al1 N1 Li1 133.99(14)
N3 Al1 N2 C5 90.0(3)
N1 Al1 N2 C5 -164.1(3)
C22 Al1 N2 C5 -49.4(3)
Li1 Al1 N2 C5 139.9(3)
N3 Al1 N2 C2 -90.25(16)
N1 Al1 N2 C2 15.65(16)
C22 Al1 N2 C2 130.35(16)
Li1 Al1 N2 C2 -40.40(18)
N2 Al1 N3 C25 -166.26(19)
N1 Al1 N3 C25 99.4(2)
C22 Al1 N3 C25 -24.4(2)
Li1 Al1 N3 C25 106.5(2)
N2 Al1 N3 C23 -24.8(3)
N1 Al1 N3 C23 -119.2(2)
C22 Al1 N3 C23 117.0(3)
Li1 Al1 N3 C23 -112.1(3)
N2 Al1 N3 Li1 87.25(15)
N1 Al1 N3 Li1 -7.13(15)
C22 Al1 N3 Li1 -130.89(15)
C35 O1 Li1 N4 98.4(11)
C32 O1 Li1 N4 -41.2(7)
C3D O1 Li1 N4 141.9(7)
C3A O1 Li1 N4 -96.7(9)
C35 O1 Li1 N3 -104.3(11)
C32 O1 Li1 N3 116.1(7)
C3D O1 Li1 N3 -60.8(7)
C3A O1 Li1 N3 60.6(9)
C35 O1 Li1 N1 13.1(12)
C32 O1 Li1 N1 -126.5(8)
C3D O1 Li1 N1 56.6(8)
C3A O1 Li1 N1 178.0(9)
C35 O1 Li1 C1 80.2(12)
C32 O1 Li1 C1 -59.4(8)
C3D O1 Li1 C1 123.7(8)
C3A O1 Li1 C1 -114.9(9)
C35 O1 Li1 Al1 -74.6(12)
C32 O1 Li1 Al1 145.8(7)
C3D O1 Li1 Al1 -31.1(8)
C3A O1 Li1 Al1 90.3(9)
C29 N4 Li1 O1 73.6(3)
C27 N4 Li1 O1 -54.1(3)
C1 N4 Li1 O1 -163.5(2)
C29 N4 Li1 N3 -79.7(3)
C27 N4 Li1 N3 152.6(3)
C1 N4 Li1 N3 43.2(3)
C29 N4 Li1 N1 -141.6(2)
C27 N4 Li1 N1 90.77(17)
C1 N4 Li1 N1 -18.66(13)
C29 N4 Li1 C1 -122.9(3)
C27 N4 Li1 C1 109.4(2)
C29 N4 Li1 Al1 -110.1(2)
C27 N4 Li1 Al1 122.29(18)
C1 N4 Li1 Al1 12.85(16)
C25 N3 Li1 O1 42.2(3)
C23 N3 Li1 O1 -77.0(3)
Al1 N3 Li1 O1 157.6(2)
C25 N3 Li1 N4 -163.5(3)
C23 N3 Li1 N4 77.2(4)
Al1 N3 Li1 N4 -48.2(3)
C25 N3 Li1 N1 -109.81(19)
C23 N3 Li1 N1 131.0(3)
Al1 N3 Li1 N1 5.58(12)
C25 N3 Li1 C1 -140.15(19)
C23 N3 Li1 C1 100.6(3)
Al1 N3 Li1 C1 -24.77(14)
C25 N3 Li1 Al1 -115.39(19)
C23 N3 Li1 Al1 125.4(3)
C10 N1 Li1 O1 -4.9(6)
C1 N1 Li1 O1 120.0(4)
Al1 N1 Li1 O1 -129.7(4)
C10 N1 Li1 N4 -105.6(2)
C1 N1 Li1 N4 19.31(14)
Al1 N1 Li1 N4 129.57(13)
C10 N1 Li1 N3 119.3(2)
C1 N1 Li1 N3 -115.84(17)
Al1 N1 Li1 N3 -5.58(12)
C10 N1 Li1 C1 -124.9(3)
Al1 N1 Li1 C1 110.26(13)
C10 N1 Li1 Al1 124.9(2)
C1 N1 Li1 Al1 -110.26(13)
N3 Al1 Li1 O1 -42.9(4)
N2 Al1 Li1 O1 -147.8(4)
N1 Al1 Li1 O1 128.9(5)
C22 Al1 Li1 O1 43.8(5)
N3 Al1 Li1 N4 143.4(2)
N2 Al1 Li1 N4 38.53(17)
N1 Al1 Li1 N4 -44.80(13)
C22 Al1 Li1 N4 -129.85(16)
N2 Al1 Li1 N3 -104.91(13)
N1 Al1 Li1 N3 171.76(17)
C22 Al1 Li1 N3 86.7(2)
N3 Al1 Li1 N1 -171.76(18)
N2 Al1 Li1 N1 83.33(11)
C22 Al1 Li1 N1 -85.05(18)
N3 Al1 Li1 C1 151.81(17)
N2 Al1 Li1 C1 46.89(11)
N1 Al1 Li1 C1 -36.43(9)
C22 Al1 Li1 C1 -121.48(16)
C10 N1 C1 C2 -120.6(2)
Al1 N1 C1 C2 19.8(2)
Li1 N1 C1 C2 98.2(2)
C10 N1 C1 N4 115.6(2)
Al1 N1 C1 N4 -103.97(17)
Li1 N1 C1 N4 -25.58(19)
C10 N1 C1 Li1 141.2(2)
Al1 N1 C1 Li1 -78.39(14)
C29 N4 C1 N1 161.4(2)
C27 N4 C1 N1 -74.8(2)
Li1 N4 C1 N1 29.0(2)
C29 N4 C1 C2 40.0(3)
C27 N4 C1 C2 163.8(2)
Li1 N4 C1 C2 -92.3(2)
C29 N4 C1 Li1 132.3(3)
C27 N4 C1 Li1 -103.9(2)
O1 Li1 C1 N1 -118.9(5)
N4 Li1 C1 N1 -148.3(2)
N3 Li1 C1 N1 65.28(17)
Al1 Li1 C1 N1 46.42(11)
O1 Li1 C1 C2 137.0(4)
N4 Li1 C1 C2 107.7(2)
N3 Li1 C1 C2 -38.8(2)
N1 Li1 C1 C2 -104.07(19)
Al1 Li1 C1 C2 -57.65(14)
O1 Li1 C1 N4 29.3(4)
N3 Li1 C1 N4 -146.5(2)
N1 Li1 C1 N4 148.3(2)
Al1 Li1 C1 N4 -165.33(19)
C5 N2 C2 C3 -0.2(3)
Al1 N2 C2 C3 180.0(2)
C5 N2 C2 C1 172.5(2)
Al1 N2 C2 C1 -7.4(2)
N1 C1 C2 C3 162.3(3)
N4 C1 C2 C3 -77.8(4)
Li1 C1 C2 C3 -132.5(3)
N1 C1 C2 N2 -8.4(3)
N4 C1 C2 N2 111.5(2)
Li1 C1 C2 N2 56.8(2)
N2 C2 C3 C4 -0.1(3)
C1 C2 C3 C4 -171.4(3)
C2 C3 C4 C5 0.4(4)
C3 C4 C5 N2 -0.5(4)
C3 C4 C5 C6 174.1(3)
C2 N2 C5 C4 0.4(3)
Al1 N2 C5 C4 -179.8(2)
C2 N2 C5 C6 -174.5(2)
Al1 N2 C5 C6 5.2(4)
C4 C5 C6 C9 131.2(3)
N2 C5 C6 C9 -55.0(3)
C4 C5 C6 C7 -108.6(3)
N2 C5 C6 C7 65.3(3)
C4 C5 C6 C8 8.8(4)
N2 C5 C6 C8 -177.3(3)
C1 N1 C10 C15 -127.8(2)
Al1 N1 C10 C15 96.3(2)
Li1 N1 C10 C15 -14.4(3)
C1 N1 C10 C11 55.6(3)
Al1 N1 C10 C11 -80.4(2)
Li1 N1 C10 C11 168.9(2)
C15 C10 C11 C12 1.8(3)
N1 C10 C11 C12 178.5(2)
C15 C10 C11 C19 -174.7(2)
N1 C10 C11 C19 2.0(3)
C10 C11 C12 C13 -2.1(4)
C19 C11 C12 C13 174.7(2)
C11 C12 C13 C14 0.6(4)
C12 C13 C14 C15 1.2(4)
C13 C14 C15 C10 -1.4(4)
C13 C14 C15 C16 -178.6(2)
C11 C10 C15 C14 -0.2(3)
N1 C10 C15 C14 -177.0(2)
C11 C10 C15 C16 176.9(2)
N1 C10 C15 C16 0.0(3)
C14 C15 C16 C18 66.0(3)
C10 C15 C16 C18 -111.0(3)
C14 C15 C16 C17 -57.5(3)
C10 C15 C16 C17 125.4(3)
C12 C11 C19 C21 -54.4(3)
C10 C11 C19 C21 122.2(2)
C12 C11 C19 C20 68.8(3)
C10 C11 C19 C20 -114.5(3)
C25 N3 C23 C24 -87.3(6)
Al1 N3 C23 C24 130.0(6)
Li1 N3 C23 C24 28.6(7)
C23 N3 C25 C26 -67.3(4)
Al1 N3 C25 C26 79.0(3)
Li1 N3 C25 C26 174.6(3)
C29 N4 C27 C28 49.2(4)
C1 N4 C27 C28 -76.3(4)
Li1 N4 C27 C28 -174.0(3)
C27 N4 C29 C30 62.8(4)
C1 N4 C29 C30 -175.0(3)
Li1 N4 C29 C30 -61.2(4)
C35 O1 C32 C33 47.0(10)
C3D O1 C32 C33 15.7(11)
C3A O1 C32 C33 -58.8(8)
Li1 O1 C32 C33 -161.7(5)
C3D O1 C32 C35 -31.3(6)
C3A O1 C32 C35 -105.8(10)
Li1 O1 C32 C35 151.3(9)
O1 C32 C33 C34 -42.2(9)
C35 C32 C33 C34 -11.3(7)
C32 C33 C34 C35 15.8(11)
C32 O1 C35 C34 -39.5(15)
C3D O1 C35 C34 78.6(13)
C3A O1 C35 C34 5.9(18)
Li1 O1 C35 C34 172.8(6)
C3D O1 C35 C32 118.1(16)
C3A O1 C35 C32 45.4(6)
Li1 O1 C35 C32 -147.8(11)
C33 C34 C35 O1 14.7(16)
C33 C34 C35 C32 -11.4(8)
C33 C32 C35 O1 -133.1(10)
O1 C32 C35 C34 144.4(12)
C33 C32 C35 C34 11.3(8)
C35 O1 C3A C3B 8.2(18)
C32 O1 C3A C3B 90.1(13)
C3D O1 C3A C3B -24.0(14)
Li1 O1 C3A C3B -160.4(10)
O1 C3A C3B C3C 16(2)
C3A C3B C3C C3D 1(3)
C3B C3C C3D O1 -17(2)
C35 O1 C3D C3C -90.5(18)
C32 O1 C3D C3C -22.1(13)
C3A O1 C3D C3C 21.6(13)
Li1 O1 C3D C3C 155.2(11)
